data_7201504
loop_
_publ_author_name
'Wang, Xiu-Li'
'Bi, Yan-Feng'
'Liu, Guo-Cheng'
'Lin, Hong-Yan'
'Hu, Tong-Liang'
'Bu, Xian-He'

_publ_section_title
;
 Zn(ii) coordination architectures with mixed ligands of
 dipyrido[3,2-d&#x2009;&#x2236;&#x2009;2&#x2032;,3&#x2032;-f]quinoxaline/2,3-di-2-pyridylquinoxaline
 and benzenedicarboxylate: syntheses, crystal structures, and
 photoluminescence properties
;
_journal_issue 3
_journal_name_full CrystEngComm
_journal_page_first 349
_journal_paper_doi 10.1039/b706071h
_journal_volume 10
_journal_year 2008
_chemical_formula_sum 'C22 H14 N4 O5 Zn'
_chemical_formula_weight 479.76
_chemical_name_systematic
;
?
;
_space_group_IT_number 61
_symmetry_cell_setting orthorhombic
_symmetry_space_group_name_Hall '-P 2ac 2ab'
_symmetry_space_group_name_H-M 'P b c a'
_atom_sites_solution_hydrogens geom
_atom_sites_solution_primary direct
_atom_sites_solution_secondary difmap
_audit_creation_method SHELXL-97
_cell_angle_alpha 90.00
_cell_angle_beta 90.00
_cell_angle_gamma 90.00
_cell_formula_units_Z 8
_cell_length_a 13.6117(18)
_cell_length_b 14.957(2)
_cell_length_c 18.604(3)
_cell_measurement_reflns_used 3546
_cell_measurement_temperature 294(2)
_cell_measurement_theta_max 26.38
_cell_measurement_theta_min 2.19
_cell_volume 3787.6(9)
_computing_structure_refinement 'SHELXL-97 (Sheldrick, 1997)'
_computing_structure_solution 'SHELXS-97 (Sheldrick, 1990)'
_diffrn_ambient_temperature 294(2)
_diffrn_measured_fraction_theta_full 0.998
_diffrn_measured_fraction_theta_max 0.998
_diffrn_measurement_device_type 'Bruker Smart 1000 CCD'
_diffrn_measurement_method '\w scans'
_diffrn_radiation_monochromator graphite
_diffrn_radiation_source 'fine-focus sealed tube'
_diffrn_radiation_type MoK\a
_diffrn_radiation_wavelength 0.71073
_diffrn_reflns_av_R_equivalents 0.0715
_diffrn_reflns_av_sigmaI/netI 0.0541
_diffrn_reflns_limit_h_max 17
_diffrn_reflns_limit_h_min -13
_diffrn_reflns_limit_k_max 18
_diffrn_reflns_limit_k_min -18
_diffrn_reflns_limit_l_max 23
_diffrn_reflns_limit_l_min -19
_diffrn_reflns_number 20303
_diffrn_reflns_theta_full 26.38
_diffrn_reflns_theta_max 26.38
_diffrn_reflns_theta_min 2.19
_diffrn_standards_decay_% 0
_diffrn_standards_interval_count 0
_diffrn_standards_number 0
_exptl_absorpt_coefficient_mu 1.344
_exptl_absorpt_correction_T_max 0.840
_exptl_absorpt_correction_T_min 0.748
_exptl_absorpt_correction_type multi-scan
_exptl_crystal_colour yellow
_exptl_crystal_density_diffrn 1.683
_exptl_crystal_density_method 'not measured'
_exptl_crystal_description block
_exptl_crystal_F_000 1952.0
_exptl_crystal_size_max 0.26
_exptl_crystal_size_mid 0.18
_exptl_crystal_size_min 0.13
_refine_diff_density_max 0.282
_refine_diff_density_min -0.379
_refine_diff_density_rms 0.067
_refine_ls_extinction_method none
_refine_ls_goodness_of_fit_ref 0.999
_refine_ls_hydrogen_treatment mixed
_refine_ls_matrix_type full
_refine_ls_number_parameters 297
_refine_ls_number_reflns 3873
_refine_ls_number_restraints 0
_refine_ls_restrained_S_all 0.999
_refine_ls_R_factor_all 0.0827
_refine_ls_R_factor_gt 0.0381
_refine_ls_shift/su_max 0.002
_refine_ls_shift/su_mean 0.000
_refine_ls_structure_factor_coef Fsqd
_refine_ls_weighting_details 'calc w=1/[\s^2^(Fo^2^)+(0.0500P)^2^+0.0000P] where P=(Fo^2^+2Fc^2^)/3'
_refine_ls_weighting_scheme calc
_refine_ls_wR_factor_gt 0.0838
_refine_ls_wR_factor_ref 0.1022
_reflns_number_gt 2410
_reflns_number_total 3873
_reflns_threshold_expression >2sigma(I)
_cod_data_source_file b706071h.txt
_cod_data_source_block zn2
_cod_depositor_comments
;
The following automatic conversions were performed:
'_symmetry_cell_setting' value 'orthorhombic ' changed to 'orthorhombic'
according to '/home/saulius/struct/CIF-dictionaries/cif_core.dic'
dictionary named 'cif_core.dic' version 2.4.1 from
2010-06-29.

'_exptl_absorpt_correction_type' value 'MULTI-SCAN' changed
to 'multi-scan' according to
'/home/saulius/struct/CIF-dictionaries/cif_core.dic' dictionary named
'cif_core.dic' version 2.4.1 from 2010-06-29.

Automatic conversion script
Id: cif_fix_enum 1527 2010-12-29 10:47:43Z saulius 
;
_cod_original_cell_volume 3787.4(9)
_cod_original_sg_symbol_H-M 'P b c a '
_cod_database_code 7201504

loop_
_symmetry_equiv_pos_as_xyz
'x, y, z'
'-x+1/2, -y, z+1/2'
'-x, y+1/2, -z+1/2'
'x+1/2, -y+1/2, -z'
'-x, -y, -z'
'x-1/2, y, -z-1/2'
'x, -y-1/2, z-1/2'
'-x-1/2, y-1/2, z'

loop_
_atom_site_label
_atom_site_type_symbol
_atom_site_fract_x
_atom_site_fract_y
_atom_site_fract_z
_atom_site_U_iso_or_equiv
_atom_site_adp_type
_atom_site_occupancy
_atom_site_symmetry_multiplicity
_atom_site_calc_flag
_atom_site_refinement_flags
_atom_site_disorder_assembly
_atom_site_disorder_group
Zn1 Zn 0.84584(3) 0.02090(3) 0.40528(2) 0.03379(14) Uani 1 1 d . . .
O1 O 0.88450(17) -0.09001(19) 0.32658(14) 0.0619(8) Uani 1 1 d . . .
N1 N 0.77731(18) -0.05718(16) 0.48860(14) 0.0326(6) Uani 1 1 d . . .
C1 C 0.8198(2) -0.0893(2) 0.54697(18) 0.0392(8) Uani 1 1 d . . .
H1A H 0.8861 -0.0776 0.5543 0.047 Uiso 1 1 calc R . .
N2 N 0.6951(2) 0.01362(17) 0.37119(15) 0.0356(6) Uani 1 1 d . . .
O5 O 0.89875(19) 0.11273(19) 0.48354(16) 0.0427(6) Uani 1 1 d . . .
C2 C 0.7695(2) -0.1399(2) 0.59812(18) 0.0405(8) Uani 1 1 d . . .
H2A H 0.8015 -0.1604 0.6391 0.049 Uiso 1 1 calc R . .
O2 O 0.98779(17) -0.04457(15) 0.40785(12) 0.0447(6) Uani 1 1 d . . .
C3 C 0.6716(2) -0.1588(2) 0.58699(18) 0.0398(8) Uani 1 1 d . . .
H3A H 0.6369 -0.1930 0.6201 0.048 Uiso 1 1 calc R . .
N3 N 0.4700(2) -0.19500(19) 0.55572(16) 0.0450(7) Uani 1 1 d . . .
C4 C 0.6253(2) -0.1262(2) 0.52541(17) 0.0307(7) Uani 1 1 d . . .
N4 N 0.3807(2) -0.1134(2) 0.43513(17) 0.0457(8) Uani 1 1 d . . .
C5 C 0.5220(2) -0.1422(2) 0.50961(17) 0.0360(8) Uani 1 1 d . . .
C6 C 0.3755(3) -0.2045(3) 0.5400(2) 0.0525(10) Uani 1 1 d . . .
H6A H 0.3369 -0.2400 0.5697 0.063 Uiso 1 1 calc R . .
C7 C 0.3320(3) -0.1638(2) 0.4813(2) 0.0506(10) Uani 1 1 d . . .
H7A H 0.2651 -0.1723 0.4739 0.061 Uiso 1 1 calc R . .
C8 C 0.4780(2) -0.1035(2) 0.44927(18) 0.0357(8) Uani 1 1 d . . .
C9 C 0.5359(2) -0.0493(2) 0.39962(17) 0.0344(8) Uani 1 1 d . . .
C10 C 0.4966(3) -0.0090(2) 0.33803(19) 0.0453(9) Uani 1 1 d . . .
H10A H 0.4305 -0.0155 0.3268 0.054 Uiso 1 1 calc R . .
C11 C 0.5578(3) 0.0404(2) 0.29443(19) 0.0505(10) Uani 1 1 d . . .
H11A H 0.5333 0.0673 0.2531 0.061 Uiso 1 1 calc R . .
C12 C 0.6557(3) 0.0497(2) 0.31254(18) 0.0433(9) Uani 1 1 d . . .
H12A H 0.6960 0.0828 0.2822 0.052 Uiso 1 1 calc R . .
C13 C 0.6356(2) -0.0361(2) 0.41418(16) 0.0300(8) Uani 1 1 d . . .
C14 C 0.6809(2) -0.0745(2) 0.47772(16) 0.0302(7) Uani 1 1 d . . .
C15 C 0.9687(2) -0.0898(2) 0.35166(18) 0.0367(8) Uani 1 1 d . . .
C16 C 1.0500(2) -0.1391(2) 0.31514(16) 0.0318(7) Uani 1 1 d . . .
C21 C 1.0289(2) -0.2006(2) 0.26085(17) 0.0340(8) Uani 1 1 d . . .
H21A H 0.9639 -0.2131 0.2491 0.041 Uiso 1 1 calc R . .
C20 C 1.1044(2) -0.2432(2) 0.22439(16) 0.0307(7) Uani 1 1 d . . .
C19 C 1.2014(2) -0.2207(2) 0.24032(18) 0.0396(8) Uani 1 1 d . . .
H19A H 1.2523 -0.2485 0.2155 0.048 Uiso 1 1 calc R . .
C18 C 1.2229(2) -0.1583(2) 0.29194(17) 0.0407(8) Uani 1 1 d . . .
H18A H 1.2878 -0.1430 0.3013 0.049 Uiso 1 1 calc R . .
C17 C 1.1471(2) -0.1180(2) 0.33013(17) 0.0365(8) Uani 1 1 d . . .
H17A H 1.1616 -0.0767 0.3660 0.044 Uiso 1 1 calc R . .
C22 C 1.0826(2) -0.3125(2) 0.16754(18) 0.0394(8) Uani 1 1 d . . .
O4 O 1.14270(17) -0.37655(16) 0.16485(13) 0.0521(7) Uani 1 1 d . . .
O3 O 1.00977(18) -0.30342(18) 0.12843(14) 0.0648(8) Uani 1 1 d . . .
H5B H 0.931(3) 0.143(3) 0.461(2) 0.072(17) Uiso 1 1 d . . .
H5A H 0.932(3) 0.091(3) 0.520(2) 0.067(14) Uiso 1 1 d . . .

loop_
_atom_site_aniso_label
_atom_site_aniso_U_11
_atom_site_aniso_U_22
_atom_site_aniso_U_33
_atom_site_aniso_U_23
_atom_site_aniso_U_13
_atom_site_aniso_U_12
Zn1 0.0316(2) 0.0341(2) 0.0357(2) 0.00301(18) 0.00457(17) 0.00127(17)
O1 0.0365(14) 0.095(2) 0.0546(17) -0.0169(16) -0.0051(13) 0.0212(14)
N1 0.0256(14) 0.0342(15) 0.0379(16) 0.0025(13) 0.0016(12) -0.0006(12)
C1 0.0291(18) 0.042(2) 0.046(2) 0.0033(17) -0.0072(16) -0.0020(15)
N2 0.0412(16) 0.0354(15) 0.0300(15) 0.0008(13) 0.0016(13) 0.0007(13)
O5 0.0428(15) 0.0478(16) 0.0375(16) -0.0007(13) 0.0054(14) -0.0023(13)
C2 0.0392(19) 0.045(2) 0.037(2) 0.0094(17) -0.0090(16) -0.0013(16)
O2 0.0479(15) 0.0448(14) 0.0413(14) -0.0118(12) 0.0066(12) 0.0045(11)
C3 0.043(2) 0.038(2) 0.039(2) 0.0061(16) 0.0007(16) -0.0038(15)
N3 0.0374(17) 0.0474(18) 0.0502(19) -0.0042(15) 0.0083(14) -0.0077(14)
C4 0.0275(16) 0.0297(17) 0.0350(19) -0.0067(15) 0.0014(14) -0.0006(14)
N4 0.0299(15) 0.0458(18) 0.061(2) -0.0154(16) -0.0048(14) 0.0009(14)
C5 0.0313(18) 0.0339(19) 0.043(2) -0.0113(16) 0.0042(15) 0.0002(15)
C6 0.037(2) 0.054(2) 0.066(3) -0.011(2) 0.0136(19) -0.0145(18)
C7 0.032(2) 0.049(2) 0.071(3) -0.019(2) -0.0003(19) -0.0047(17)
C8 0.0294(18) 0.0372(19) 0.040(2) -0.0178(16) -0.0031(15) 0.0013(15)
C9 0.0354(18) 0.0332(18) 0.0345(19) -0.0117(15) -0.0038(15) 0.0011(14)
C10 0.042(2) 0.049(2) 0.045(2) -0.0108(18) -0.0163(18) 0.0076(17)
C11 0.065(3) 0.048(2) 0.038(2) 0.0002(18) -0.019(2) 0.0097(19)
C12 0.056(2) 0.042(2) 0.0321(19) 0.0017(16) -0.0019(18) -0.0002(18)
C13 0.0306(18) 0.0288(18) 0.0306(18) -0.0060(14) -0.0007(14) 0.0036(13)
C14 0.0297(17) 0.0279(17) 0.0331(18) -0.0066(14) -0.0011(14) 0.0040(14)
C15 0.040(2) 0.0352(19) 0.0352(19) 0.0038(16) 0.0056(16) 0.0053(15)
C16 0.0346(17) 0.0315(18) 0.0294(17) 0.0029(14) 0.0027(14) 0.0033(14)
C21 0.0273(17) 0.0388(19) 0.0358(19) 0.0005(15) -0.0048(14) 0.0029(15)
C20 0.0311(17) 0.0326(18) 0.0284(17) -0.0005(14) 0.0018(14) 0.0028(14)
C19 0.0319(19) 0.049(2) 0.038(2) -0.0064(17) 0.0071(15) 0.0011(16)
C18 0.0328(18) 0.049(2) 0.040(2) -0.0043(17) 0.0053(16) -0.0027(16)
C17 0.0402(19) 0.0361(19) 0.0333(18) -0.0042(15) 0.0030(16) -0.0001(16)
C22 0.038(2) 0.046(2) 0.035(2) -0.0064(17) 0.0050(16) -0.0004(17)
O4 0.0607(16) 0.0463(15) 0.0495(15) -0.0174(12) -0.0151(13) 0.0199(13)
O3 0.0495(16) 0.078(2) 0.0668(18) -0.0368(16) -0.0206(15) 0.0222(14)

loop_
_atom_type_symbol
_atom_type_description
_atom_type_scat_dispersion_real
_atom_type_scat_dispersion_imag
_atom_type_scat_source
C C 0.0033 0.0016 'International Tables Vol C Tables 4.2.6.8 and 6.1.1.4'
H H 0.0000 0.0000 'International Tables Vol C Tables 4.2.6.8 and 6.1.1.4'
N N 0.0061 0.0033 'International Tables Vol C Tables 4.2.6.8 and 6.1.1.4'
O O 0.0106 0.0060 'International Tables Vol C Tables 4.2.6.8 and 6.1.1.4'
Zn Zn 0.2839 1.4301 'International Tables Vol C Tables 4.2.6.8 and 6.1.1.4'

loop_
_geom_angle_atom_site_label_1
_geom_angle_atom_site_label_2
_geom_angle_atom_site_label_3
_geom_angle
_geom_angle_site_symmetry_1
_geom_angle_site_symmetry_3
_geom_angle_publ_flag
O4 Zn1 O5 85.73(11) 3_755 . ?
O4 Zn1 N2 85.51(10) 3_755 . ?
O5 Zn1 N2 123.89(10) . . ?
O4 Zn1 N1 155.56(10) 3_755 . ?
O5 Zn1 N1 90.24(11) . . ?
N2 Zn1 N1 76.79(10) . . ?
O4 Zn1 O2 106.77(9) 3_755 . ?
O5 Zn1 O2 88.55(9) . . ?
N2 Zn1 O2 146.57(9) . . ?
N1 Zn1 O2 97.20(9) . . ?
O4 Zn1 O1 96.90(11) 3_755 . ?
O5 Zn1 O1 146.43(10) . . ?
N2 Zn1 O1 89.66(9) . . ?
N1 Zn1 O1 99.68(10) . . ?
O2 Zn1 O1 58.55(8) . . ?
O4 Zn1 C15 100.92(10) 3_755 . ?
O5 Zn1 C15 117.64(11) . . ?
N2 Zn1 C15 118.45(11) . . ?
N1 Zn1 C15 102.30(10) . . ?
O2 Zn1 C15 29.82(9) . . ?
O1 Zn1 C15 28.94(9) . . ?
C15 O1 Zn1 88.3(2) . . ?
C1 N1 C14 118.6(3) . . ?
C1 N1 Zn1 126.8(2) . . ?
C14 N1 Zn1 114.6(2) . . ?
N1 C1 C2 122.9(3) . . ?
N1 C1 H1A 118.6 . . ?
C2 C1 H1A 118.6 . . ?
C12 N2 C13 117.7(3) . . ?
C12 N2 Zn1 127.3(2) . . ?
C13 N2 Zn1 115.0(2) . . ?
Zn1 O5 H5B 101(3) . . ?
Zn1 O5 H5A 117(3) . . ?
H5B O5 H5A 111(4) . . ?
C3 C2 C1 118.9(3) . . ?
C3 C2 H2A 120.5 . . ?
C1 C2 H2A 120.5 . . ?
C15 O2 Zn1 92.30(19) . . ?
C2 C3 C4 119.2(3) . . ?
C2 C3 H3A 120.4 . . ?
C4 C3 H3A 120.4 . . ?
C6 N3 C5 115.2(3) . . ?
C3 C4 C14 118.0(3) . . ?
C3 C4 C5 123.0(3) . . ?
C14 C4 C5 119.0(3) . . ?
C7 N4 C8 115.2(3) . . ?
N3 C5 C8 121.5(3) . . ?
N3 C5 C4 118.0(3) . . ?
C8 C5 C4 120.5(3) . . ?
N3 C6 C7 122.9(4) . . ?
N3 C6 H6A 118.6 . . ?
C7 C6 H6A 118.6 . . ?
N4 C7 C6 123.3(3) . . ?
N4 C7 H7A 118.4 . . ?
C6 C7 H7A 118.4 . . ?
N4 C8 C5 121.8(3) . . ?
N4 C8 C9 117.7(3) . . ?
C5 C8 C9 120.5(3) . . ?
C13 C9 C10 117.9(3) . . ?
C13 C9 C8 118.7(3) . . ?
C10 C9 C8 123.4(3) . . ?
C11 C10 C9 118.9(3) . . ?
C11 C10 H10A 120.6 . . ?
C9 C10 H10A 120.6 . . ?
C10 C11 C12 119.6(3) . . ?
C10 C11 H11A 120.2 . . ?
C12 C11 H11A 120.2 . . ?
N2 C12 C11 123.2(3) . . ?
N2 C12 H12A 118.4 . . ?
C11 C12 H12A 118.4 . . ?
N2 C13 C9 122.8(3) . . ?
N2 C13 C14 116.3(3) . . ?
C9 C13 C14 120.9(3) . . ?
N1 C14 C4 122.4(3) . . ?
N1 C14 C13 117.2(3) . . ?
C4 C14 C13 120.4(3) . . ?
O1 C15 O2 120.0(3) . . ?
O1 C15 C16 120.9(3) . . ?
O2 C15 C16 119.0(3) . . ?
O1 C15 Zn1 62.78(18) . . ?
O2 C15 Zn1 57.88(16) . . ?
C16 C15 Zn1 169.2(2) . . ?
C17 C16 C21 119.4(3) . . ?
C17 C16 C15 120.2(3) . . ?
C21 C16 C15 120.1(3) . . ?
C20 C21 C16 120.3(3) . . ?
C20 C21 H21A 119.9 . . ?
C16 C21 H21A 119.9 . . ?
C21 C20 C19 119.1(3) . . ?
C21 C20 C22 120.8(3) . . ?
C19 C20 C22 120.1(3) . . ?
C18 C19 C20 121.0(3) . . ?
C18 C19 H19A 119.5 . . ?
C20 C19 H19A 119.5 . . ?
C19 C18 C17 119.7(3) . . ?
C19 C18 H18A 120.2 . . ?
C17 C18 H18A 120.2 . . ?
C16 C17 C18 120.4(3) . . ?
C16 C17 H17A 119.8 . . ?
C18 C17 H17A 119.8 . . ?
O3 C22 O4 125.4(3) . . ?
O3 C22 C20 119.7(3) . . ?
O4 C22 C20 114.9(3) . . ?
C22 O4 Zn1 130.8(2) . 3_745 ?

loop_
_geom_bond_atom_site_label_1
_geom_bond_atom_site_label_2
_geom_bond_distance
_geom_bond_site_symmetry_2
_geom_bond_publ_flag
Zn1 O4 2.020(2) 3_755 ?
Zn1 O5 2.127(3) . ?
Zn1 N2 2.151(3) . ?
Zn1 N1 2.153(3) . ?
Zn1 O2 2.167(2) . ?
Zn1 O1 2.274(3) . ?
Zn1 C15 2.556(3) . ?
O1 C15 1.237(4) . ?
N1 C1 1.321(4) . ?
N1 C14 1.353(4) . ?
C1 C2 1.396(4) . ?
C1 H1A 0.9300 . ?
N2 C12 1.330(4) . ?
N2 C13 1.359(4) . ?
O5 H5B 0.75(4) . ?
O5 H5A 0.88(4) . ?
C2 C3 1.377(4) . ?
C2 H2A 0.9300 . ?
O2 C15 1.272(4) . ?
C3 C4 1.396(4) . ?
C3 H3A 0.9300 . ?
N3 C6 1.326(4) . ?
N3 C5 1.364(4) . ?
C4 C14 1.400(4) . ?
C4 C5 1.456(4) . ?
N4 C7 1.321(4) . ?
N4 C8 1.358(4) . ?
C5 C8 1.398(4) . ?
C6 C7 1.383(5) . ?
C6 H6A 0.9300 . ?
C7 H7A 0.9300 . ?
C8 C9 1.459(4) . ?
C9 C13 1.399(4) . ?
C9 C10 1.400(4) . ?
C10 C11 1.377(5) . ?
C10 H10A 0.9300 . ?
C11 C12 1.382(5) . ?
C11 H11A 0.9300 . ?
C12 H12A 0.9300 . ?
C13 C14 1.451(4) . ?
C15 C16 1.493(4) . ?
C16 C17 1.387(4) . ?
C16 C21 1.396(4) . ?
C21 C20 1.387(4) . ?
C21 H21A 0.9300 . ?
C20 C19 1.394(4) . ?
C20 C22 1.510(4) . ?
C19 C18 1.371(4) . ?
C19 H19A 0.9300 . ?
C18 C17 1.389(4) . ?
C18 H18A 0.9300 . ?
C17 H17A 0.9300 . ?
C22 O3 1.237(4) . ?
C22 O4 1.261(4) . ?
O4 Zn1 2.020(2) 3_745 ?
